data_7014666
loop_
_publ_author_name
'Dai, Feng-Rong'
'Wu, Wen-Jun'
'Wang, Qi-Wei'
'Tian, He'
'Wong, Wai-Yeung'

_publ_section_title
;
 Heteroleptic ruthenium complexes containing uncommon
 5,5'-disubstituted-2,2'-bipyridine chromophores for dye-sensitized
 solar cells.
;
_journal_issue 10
_journal_name_full 'Dalton transactions (Cambridge, England : 2003)'
_journal_page_first 2314
_journal_page_last 2323
_journal_paper_doi 10.1039/c0dt01043j
_journal_volume 40
_journal_year 2011
_chemical_formula_moiety 'C54 H38 N4 S2'
_chemical_formula_sum 'C54 H38 N4 S2'
_chemical_formula_weight 807.00
_chemical_name_systematic
;
?
;
_space_group_IT_number 2
_symmetry_cell_setting triclinic
_symmetry_space_group_name_Hall '-P 1'
_symmetry_space_group_name_H-M 'P -1'
_atom_sites_solution_hydrogens geom
_atom_sites_solution_primary direct
_atom_sites_solution_secondary difmap
_audit_creation_method SHELXL-97
_cell_angle_alpha 95.596(2)
_cell_angle_beta 97.058(2)
_cell_angle_gamma 108.418(2)
_cell_formula_units_Z 2
_cell_length_a 10.7447(10)
_cell_length_b 11.8346(11)
_cell_length_c 17.2692(16)
_cell_measurement_reflns_used 12904
_cell_measurement_temperature 173(2)
_cell_measurement_theta_max 28.26
_cell_measurement_theta_min 2.33
_cell_volume 2045.9(3)
_computing_cell_refinement 'SAINT (Bruker, 1999)'
_computing_data_collection 'SMART (Bruker, 1998)'
_computing_data_reduction SAINT
_computing_molecular_graphics 'Bruker SHELXTL'
_computing_publication_material 'Bruker SHELXTL'
_computing_structure_refinement 'SHELXL-97 (Sheldrick, 1997)'
_computing_structure_solution 'SHELXS-97 (Sheldrick, 1990)'
_diffrn_ambient_temperature 173(2)
_diffrn_measured_fraction_theta_full 0.919
_diffrn_measured_fraction_theta_max 0.919
_diffrn_measurement_device_type 'Smart CCD'
_diffrn_measurement_method '\w and \f scans'
_diffrn_radiation_monochromator graphite
_diffrn_radiation_source 'fine-focus sealed tube'
_diffrn_radiation_type MoK\a
_diffrn_radiation_wavelength 0.71073
_diffrn_reflns_av_R_equivalents 0.0233
_diffrn_reflns_av_sigmaI/netI 0.0492
_diffrn_reflns_limit_h_max 14
_diffrn_reflns_limit_h_min -14
_diffrn_reflns_limit_k_max 15
_diffrn_reflns_limit_k_min -14
_diffrn_reflns_limit_l_max 17
_diffrn_reflns_limit_l_min -22
_diffrn_reflns_number 12904
_diffrn_reflns_theta_full 28.26
_diffrn_reflns_theta_max 28.26
_diffrn_reflns_theta_min 2.33
_exptl_absorpt_coefficient_mu 0.175
_exptl_absorpt_correction_T_max 1.0000
_exptl_absorpt_correction_T_min 0.7513
_exptl_absorpt_correction_type multi-scan
_exptl_absorpt_process_details SADABS
_exptl_crystal_colour orange
_exptl_crystal_density_diffrn 1.310
_exptl_crystal_density_meas ?
_exptl_crystal_density_method 'not measured'
_exptl_crystal_description rod
_exptl_crystal_F_000 844
_exptl_crystal_size_max 0.30
_exptl_crystal_size_mid 0.16
_exptl_crystal_size_min 0.16
_refine_diff_density_max 0.408
_refine_diff_density_min -0.312
_refine_diff_density_rms 0.054
_refine_ls_extinction_method none
_refine_ls_goodness_of_fit_ref 1.015
_refine_ls_hydrogen_treatment constr
_refine_ls_matrix_type full
_refine_ls_number_parameters 541
_refine_ls_number_reflns 9318
_refine_ls_number_restraints 0
_refine_ls_restrained_S_all 1.015
_refine_ls_R_factor_all 0.0665
_refine_ls_R_factor_gt 0.0445
_refine_ls_shift/su_max 0.001
_refine_ls_shift/su_mean 0.000
_refine_ls_structure_factor_coef Fsqd
_refine_ls_weighting_details 'calc w=1/[\s^2^(Fo^2^)+(0.0696P)^2^+0.2196P] where P=(Fo^2^+2Fc^2^)/3'
_refine_ls_weighting_scheme calc
_refine_ls_wR_factor_gt 0.1148
_refine_ls_wR_factor_ref 0.1293
_reflns_number_gt 6845
_reflns_number_total 9318
_reflns_threshold_expression >2sigma(I)
_cod_data_source_file C0DT01043J.TXT
_cod_data_source_block L3
_cod_depositor_comments
;
The following automatic conversions were performed:
'_symmetry_cell_setting' value 'Triclinic' changed to 'triclinic'
according to '/home/saulius/struct/CIF-dictionaries/cif_core.dic'
dictionary named 'cif_core.dic' version 2.4.1 from 2010-06-29.

Automatic conversion script
Id: cif_fix_enum 1555 2011-01-17 13:19:09Z saulius 

The following automatic conversions were performed:

'_exptl_crystal_density_meas' value 'none' was changed to '?' - the
value is perceived as not measured.

Automatic conversion script
Id: cif_fix_values 3008 2015-01-20 13:52:24Z robertas 
;
_cod_database_code 7014666

loop_
_symmetry_equiv_pos_as_xyz
'x, y, z'
'-x, -y, -z'

loop_
_atom_site_label
_atom_site_type_symbol
_atom_site_fract_x
_atom_site_fract_y
_atom_site_fract_z
_atom_site_U_iso_or_equiv
_atom_site_adp_type
_atom_site_occupancy
_atom_site_symmetry_multiplicity
_atom_site_calc_flag
_atom_site_refinement_flags
_atom_site_disorder_assembly
_atom_site_disorder_group
C1 C 1.11344(18) -0.21390(14) 0.95849(9) 0.0310(4) Uani 1 1 d . . .
C2 C 1.01569(19) -0.16747(14) 0.97822(10) 0.0346(4) Uani 1 1 d . . .
H2A H 0.9460 -0.1698 0.9397 0.042 Uiso 1 1 calc R . .
C3 C 1.0222(2) -0.11758(16) 1.05552(11) 0.0410(4) Uani 1 1 d . . .
H3A H 0.9571 -0.0859 1.0683 0.049 Uiso 1 1 calc R . .
C4 C 1.1244(2) -0.11472(16) 1.11358(11) 0.0444(5) Uani 1 1 d . . .
H4A H 1.1278 -0.0821 1.1653 0.053 Uiso 1 1 calc R . .
C5 C 1.2217(2) -0.16083(17) 1.09392(11) 0.0444(5) Uani 1 1 d . . .
H5A H 1.2905 -0.1594 1.1328 0.053 Uiso 1 1 calc R . .
C6 C 1.21764(19) -0.20928(16) 1.01643(10) 0.0374(4) Uani 1 1 d . . .
H6A H 1.2844 -0.2385 1.0035 0.045 Uiso 1 1 calc R . .
C7 C 1.12376(17) -0.37857(14) 0.86263(10) 0.0295(3) Uani 1 1 d . . .
C8 C 1.10226(18) -0.45967(15) 0.91682(10) 0.0353(4) Uani 1 1 d . . .
H8A H 1.0747 -0.4397 0.9637 0.042 Uiso 1 1 calc R . .
C9 C 1.1213(2) -0.56917(17) 0.90203(12) 0.0452(5) Uani 1 1 d . . .
H9A H 1.1068 -0.6221 0.9390 0.054 Uiso 1 1 calc R . .
C10 C 1.1619(2) -0.60090(18) 0.83246(13) 0.0533(6) Uani 1 1 d . . .
H10A H 1.1748 -0.6747 0.8226 0.064 Uiso 1 1 calc R . .
C11 C 1.1829(2) -0.52150(18) 0.77790(12) 0.0495(5) Uani 1 1 d . . .
H11A H 1.2091 -0.5426 0.7308 0.059 Uiso 1 1 calc R . .
C12 C 1.1654(2) -0.41123(16) 0.79264(11) 0.0381(4) Uani 1 1 d . . .
H12A H 1.1814 -0.3582 0.7558 0.046 Uiso 1 1 calc R . .
C13 C 1.07039(17) -0.20399(14) 0.81766(9) 0.0290(3) Uani 1 1 d . . .
C14 C 0.98430(18) -0.26350(15) 0.74799(10) 0.0345(4) Uani 1 1 d . . .
H14A H 0.9490 -0.3471 0.7398 0.041 Uiso 1 1 calc R . .
C15 C 0.95123(18) -0.19861(16) 0.69112(10) 0.0348(4) Uani 1 1 d . . .
H15A H 0.8947 -0.2399 0.6448 0.042 Uiso 1 1 calc R . .
C16 C 1.00021(16) -0.07289(15) 0.70126(9) 0.0293(3) Uani 1 1 d . . .
C17 C 1.08664(16) -0.01444(14) 0.77086(9) 0.0294(3) Uani 1 1 d . . .
H17A H 1.1220 0.0691 0.7790 0.035 Uiso 1 1 calc R . .
C18 C 1.12077(16) -0.07827(14) 0.82796(9) 0.0295(3) Uani 1 1 d . . .
H18A H 1.1782 -0.0369 0.8740 0.035 Uiso 1 1 calc R . .
C19 C 0.95861(17) -0.00617(15) 0.64136(10) 0.0309(4) Uani 1 1 d . . .
C20 C 0.89414(18) -0.04843(17) 0.56567(10) 0.0361(4) Uani 1 1 d . . .
H20A H 0.8713 -0.1283 0.5430 0.043 Uiso 1 1 calc R . .
C21 C 0.86566(19) 0.04090(18) 0.52534(10) 0.0388(4) Uani 1 1 d . . .
H21A H 0.8221 0.0254 0.4735 0.047 Uiso 1 1 calc R . .
C22 C 0.90796(18) 0.15214(17) 0.56955(10) 0.0356(4) Uani 1 1 d . . .
C23 C 0.8702(2) 0.34888(18) 0.60226(11) 0.0441(5) Uani 1 1 d . . .
H23A H 0.8914 0.3436 0.6554 0.053 Uiso 1 1 calc R . .
C24 C 0.88349(19) 0.26068(17) 0.54722(10) 0.0380(4) Uani 1 1 d . . .
C25 C 0.8614(2) 0.2759(2) 0.46815(11) 0.0492(5) Uani 1 1 d . . .
H25A H 0.8730 0.2223 0.4289 0.059 Uiso 1 1 calc R . .
C26 C 0.8221(2) 0.3711(2) 0.44861(11) 0.0492(5) Uani 1 1 d . . .
H26A H 0.8083 0.3826 0.3962 0.059 Uiso 1 1 calc R . .
C27 C 0.80336(19) 0.44957(17) 0.50756(10) 0.0386(4) Uani 1 1 d . . .
C28 C 0.74471(18) 0.54304(16) 0.48870(10) 0.0360(4) Uani 1 1 d . . .
C29 C 0.68159(19) 0.59167(16) 0.54248(10) 0.0363(4) Uani 1 1 d . . .
H29A H 0.6798 0.5687 0.5924 0.044 Uiso 1 1 calc R . .
C30 C 0.62217(19) 0.67354(15) 0.52119(10) 0.0370(4) Uani 1 1 d . . .
H30A H 0.5782 0.7049 0.5563 0.044 Uiso 1 1 calc R . .
C31 C 0.62796(18) 0.70987(15) 0.44638(10) 0.0323(4) Uani 1 1 d . . .
C32 C 0.6942(2) 0.65675(18) 0.39742(11) 0.0410(4) Uani 1 1 d . . .
H32A H 0.6992 0.6796 0.3476 0.049 Uiso 1 1 calc R . .
C33 C 0.56635(17) 0.79629(15) 0.42097(9) 0.0316(4) Uani 1 1 d . . .
C34 C 0.4696(2) 0.82976(18) 0.45113(12) 0.0452(5) Uani 1 1 d . . .
H34A H 0.4321 0.7986 0.4935 0.054 Uiso 1 1 calc R . .
C35 C 0.4318(2) 0.91554(19) 0.41227(12) 0.0478(5) Uani 1 1 d . . .
H35A H 0.3668 0.9462 0.4266 0.057 Uiso 1 1 calc R . .
C36 C 0.49893(17) 0.95002(15) 0.35172(10) 0.0320(4) Uani 1 1 d . . .
C37 C 0.48546(17) 1.03724(14) 0.29913(10) 0.0308(4) Uani 1 1 d . . .
C38 C 0.57573(18) 1.07746(15) 0.24785(10) 0.0332(4) Uani 1 1 d . . .
H38A H 0.6478 1.0500 0.2476 0.040 Uiso 1 1 calc R . .
C39 C 0.55963(18) 1.15761(15) 0.19736(10) 0.0349(4) Uani 1 1 d . . .
H39A H 0.6209 1.1831 0.1637 0.042 Uiso 1 1 calc R . .
C40 C 0.45339(19) 1.20038(15) 0.19625(10) 0.0335(4) Uani 1 1 d . . .
C41 C 0.3631(2) 1.16235(16) 0.24804(11) 0.0384(4) Uani 1 1 d . . .
H41A H 0.2919 1.1909 0.2486 0.046 Uiso 1 1 calc R . .
C42 C 0.37949(19) 1.08252(16) 0.29839(11) 0.0366(4) Uani 1 1 d . . .
H42A H 0.3189 1.0582 0.3326 0.044 Uiso 1 1 calc R . .
C43 C 0.44604(19) 1.25174(15) 0.06206(10) 0.0350(4) Uani 1 1 d . . .
C44 C 0.41124(19) 1.13273(15) 0.02642(10) 0.0368(4) Uani 1 1 d . . .
H44A H 0.3814 1.0701 0.0554 0.044 Uiso 1 1 calc R . .
C45 C 0.42116(19) 1.10777(17) -0.05221(11) 0.0415(4) Uani 1 1 d . . .
H45A H 0.4021 1.0284 -0.0749 0.050 Uiso 1 1 calc R . .
C46 C 0.4589(2) 1.19898(19) -0.09741(11) 0.0451(5) Uani 1 1 d . . .
H46A H 0.4613 1.1813 -0.1508 0.054 Uiso 1 1 calc R . .
C47 C 0.4931(2) 1.31685(18) -0.06225(12) 0.0473(5) Uani 1 1 d . . .
H47A H 0.5181 1.3788 -0.0924 0.057 Uiso 1 1 calc R . .
C48 C 0.4908(2) 1.34407(16) 0.01743(11) 0.0421(4) Uani 1 1 d . . .
H48A H 0.5190 1.4239 0.0411 0.050 Uiso 1 1 calc R . .
C49 C 0.38408(17) 1.37258(14) 0.16562(10) 0.0314(4) Uani 1 1 d . . .
C50 C 0.28607(18) 1.39502(17) 0.11549(11) 0.0406(4) Uani 1 1 d . . .
H50A H 0.2526 1.3485 0.0662 0.049 Uiso 1 1 calc R . .
C51 C 0.2380(2) 1.4863(2) 0.13847(13) 0.0510(5) Uani 1 1 d . . .
H51A H 0.1736 1.5015 0.1040 0.061 Uiso 1 1 calc R . .
C52 C 0.2839(2) 1.55493(19) 0.21170(13) 0.0508(5) Uani 1 1 d . . .
H52A H 0.2500 1.6153 0.2271 0.061 Uiso 1 1 calc R . .
C53 C 0.3815(2) 1.53269(17) 0.26206(12) 0.0448(5) Uani 1 1 d . . .
H53A H 0.4134 1.5787 0.3116 0.054 Uiso 1 1 calc R . .
C54 C 0.43216(19) 1.44283(16) 0.23944(11) 0.0379(4) Uani 1 1 d . . .
H54A H 0.4983 1.4293 0.2735 0.045 Uiso 1 1 calc R . .
N1 N 1.10601(15) -0.26539(12) 0.87863(8) 0.0329(3) Uani 1 1 d . . .
N2 N 0.82969(17) 0.44004(15) 0.58460(9) 0.0433(4) Uani 1 1 d . . .
N3 N 0.75081(18) 0.57601(16) 0.41640(9) 0.0451(4) Uani 1 1 d . . .
N4 N 0.43503(17) 1.27921(13) 0.14259(8) 0.0384(4) Uani 1 1 d . . .
S1 S 0.61061(5) 0.87306(4) 0.34244(2) 0.03510(12) Uani 1 1 d . . .
S2 S 0.98357(5) 0.14671(4) 0.66294(3) 0.03800(12) Uani 1 1 d . . .

loop_
_atom_site_aniso_label
_atom_site_aniso_U_11
_atom_site_aniso_U_22
_atom_site_aniso_U_33
_atom_site_aniso_U_23
_atom_site_aniso_U_13
_atom_site_aniso_U_12
C1 0.0441(10) 0.0238(8) 0.0263(8) 0.0063(6) 0.0099(7) 0.0106(7)
C2 0.0458(11) 0.0296(8) 0.0328(9) 0.0100(7) 0.0115(8) 0.0150(8)
C3 0.0611(13) 0.0312(9) 0.0387(10) 0.0096(7) 0.0224(9) 0.0199(9)
C4 0.0633(13) 0.0355(10) 0.0298(9) 0.0014(7) 0.0142(9) 0.0088(9)
C5 0.0526(12) 0.0440(11) 0.0301(9) 0.0059(8) 0.0018(8) 0.0088(9)
C6 0.0418(10) 0.0358(9) 0.0343(9) 0.0058(7) 0.0074(8) 0.0117(8)
C7 0.0314(9) 0.0257(8) 0.0315(8) 0.0034(6) 0.0053(7) 0.0100(7)
C8 0.0419(10) 0.0307(8) 0.0327(9) 0.0060(7) 0.0068(7) 0.0105(8)
C9 0.0591(13) 0.0310(9) 0.0443(11) 0.0116(8) 0.0015(9) 0.0138(9)
C10 0.0769(16) 0.0330(10) 0.0551(13) 0.0001(9) 0.0053(11) 0.0294(11)
C11 0.0658(14) 0.0443(11) 0.0452(11) -0.0002(9) 0.0153(10) 0.0272(10)
C12 0.0487(11) 0.0348(9) 0.0343(9) 0.0059(7) 0.0127(8) 0.0163(8)
C13 0.0338(9) 0.0313(8) 0.0262(8) 0.0076(6) 0.0093(7) 0.0141(7)
C14 0.0396(10) 0.0287(8) 0.0334(9) 0.0045(7) 0.0065(7) 0.0086(7)
C15 0.0347(9) 0.0371(9) 0.0293(9) 0.0031(7) 0.0012(7) 0.0094(8)
C16 0.0293(8) 0.0352(9) 0.0266(8) 0.0079(6) 0.0085(6) 0.0128(7)
C17 0.0303(9) 0.0261(8) 0.0321(8) 0.0073(6) 0.0073(7) 0.0080(7)
C18 0.0299(9) 0.0316(8) 0.0268(8) 0.0035(6) 0.0037(6) 0.0103(7)
C19 0.0282(9) 0.0365(9) 0.0310(8) 0.0100(7) 0.0083(7) 0.0121(7)
C20 0.0371(10) 0.0428(10) 0.0293(9) 0.0052(7) 0.0053(7) 0.0144(8)
C21 0.0388(10) 0.0550(11) 0.0262(9) 0.0088(8) 0.0046(7) 0.0201(9)
C22 0.0356(10) 0.0493(11) 0.0288(9) 0.0146(8) 0.0079(7) 0.0198(8)
C23 0.0566(13) 0.0502(11) 0.0293(9) 0.0118(8) 0.0006(8) 0.0235(10)
C24 0.0384(10) 0.0507(11) 0.0330(9) 0.0170(8) 0.0085(7) 0.0221(9)
C25 0.0672(14) 0.0676(14) 0.0320(10) 0.0185(9) 0.0188(9) 0.0420(12)
C26 0.0676(14) 0.0715(14) 0.0298(10) 0.0245(9) 0.0183(9) 0.0437(12)
C27 0.0420(11) 0.0461(10) 0.0327(9) 0.0158(8) 0.0065(8) 0.0184(9)
C28 0.0377(10) 0.0419(10) 0.0306(9) 0.0138(7) 0.0042(7) 0.0143(8)
C29 0.0470(11) 0.0356(9) 0.0246(8) 0.0094(7) 0.0057(7) 0.0101(8)
C30 0.0469(11) 0.0338(9) 0.0287(9) 0.0054(7) 0.0081(8) 0.0104(8)
C31 0.0360(9) 0.0324(8) 0.0263(8) 0.0073(6) 0.0023(7) 0.0083(7)
C32 0.0509(12) 0.0535(11) 0.0302(9) 0.0196(8) 0.0119(8) 0.0278(10)
C33 0.0364(9) 0.0310(8) 0.0263(8) 0.0075(6) 0.0050(7) 0.0086(7)
C34 0.0503(12) 0.0502(11) 0.0477(11) 0.0267(9) 0.0244(9) 0.0224(10)
C35 0.0521(12) 0.0533(12) 0.0555(12) 0.0267(10) 0.0292(10) 0.0284(10)
C36 0.0350(9) 0.0309(8) 0.0326(9) 0.0091(7) 0.0090(7) 0.0117(7)
C37 0.0350(9) 0.0291(8) 0.0296(8) 0.0070(6) 0.0077(7) 0.0106(7)
C38 0.0350(9) 0.0337(9) 0.0350(9) 0.0084(7) 0.0114(7) 0.0141(7)
C39 0.0406(10) 0.0337(9) 0.0330(9) 0.0098(7) 0.0140(7) 0.0116(8)
C40 0.0450(10) 0.0274(8) 0.0305(9) 0.0074(7) 0.0095(7) 0.0130(7)
C41 0.0444(11) 0.0382(10) 0.0413(10) 0.0128(8) 0.0157(8) 0.0206(8)
C42 0.0409(10) 0.0368(9) 0.0391(10) 0.0138(7) 0.0186(8) 0.0155(8)
C43 0.0455(11) 0.0307(8) 0.0302(9) 0.0068(7) 0.0096(7) 0.0127(8)
C44 0.0424(10) 0.0289(8) 0.0362(9) 0.0054(7) 0.0067(8) 0.0076(8)
C45 0.0412(11) 0.0377(10) 0.0399(10) -0.0058(8) 0.0004(8) 0.0108(8)
C46 0.0498(12) 0.0579(12) 0.0305(9) 0.0028(8) 0.0077(8) 0.0227(10)
C47 0.0630(14) 0.0476(11) 0.0408(11) 0.0191(9) 0.0202(10) 0.0234(10)
C48 0.0604(13) 0.0301(9) 0.0403(10) 0.0106(7) 0.0174(9) 0.0164(9)
C49 0.0354(9) 0.0264(8) 0.0318(9) 0.0067(6) 0.0068(7) 0.0084(7)
C50 0.0337(10) 0.0458(10) 0.0386(10) 0.0072(8) 0.0032(8) 0.0085(8)
C51 0.0404(11) 0.0705(14) 0.0573(13) 0.0264(11) 0.0161(10) 0.0316(11)
C52 0.0613(14) 0.0482(11) 0.0617(14) 0.0201(10) 0.0331(11) 0.0322(11)
C53 0.0592(13) 0.0342(9) 0.0407(10) 0.0027(8) 0.0160(9) 0.0130(9)
C54 0.0444(11) 0.0346(9) 0.0342(9) 0.0045(7) 0.0028(8) 0.0138(8)
N1 0.0480(9) 0.0304(7) 0.0248(7) 0.0056(5) 0.0085(6) 0.0180(7)
N2 0.0566(11) 0.0461(9) 0.0312(8) 0.0120(7) 0.0016(7) 0.0230(8)
N3 0.0582(11) 0.0594(10) 0.0335(8) 0.0218(7) 0.0160(7) 0.0341(9)
N4 0.0601(10) 0.0328(8) 0.0297(8) 0.0103(6) 0.0128(7) 0.0220(7)
S1 0.0437(3) 0.0409(2) 0.0290(2) 0.01334(17) 0.01215(18) 0.0208(2)
S2 0.0475(3) 0.0379(2) 0.0301(2) 0.00956(17) 0.00017(19) 0.0172(2)

loop_
_atom_type_symbol
_atom_type_description
_atom_type_scat_dispersion_real
_atom_type_scat_dispersion_imag
_atom_type_scat_source
C C 0.0033 0.0016 'International Tables Vol C Tables 4.2.6.8 and 6.1.1.4'
H H 0.0000 0.0000 'International Tables Vol C Tables 4.2.6.8 and 6.1.1.4'
N N 0.0061 0.0033 'International Tables Vol C Tables 4.2.6.8 and 6.1.1.4'
S S 0.1246 0.1234 'International Tables Vol C Tables 4.2.6.8 and 6.1.1.4'

loop_
_geom_angle_atom_site_label_1
_geom_angle_atom_site_label_2
_geom_angle_atom_site_label_3
_geom_angle
_geom_angle_site_symmetry_1
_geom_angle_site_symmetry_3
_geom_angle_publ_flag
C6 C1 C2 119.55(16) . . ?
C6 C1 N1 120.74(16) . . ?
C2 C1 N1 119.71(16) . . ?
C3 C2 C1 120.03(18) . . ?
C3 C2 H2A 120.0 . . ?
C1 C2 H2A 120.0 . . ?
C4 C3 C2 120.57(18) . . ?
C4 C3 H3A 119.7 . . ?
C2 C3 H3A 119.7 . . ?
C3 C4 C5 119.39(17) . . ?
C3 C4 H4A 120.3 . . ?
C5 C4 H4A 120.3 . . ?
C4 C5 C6 120.62(19) . . ?
C4 C5 H5A 119.7 . . ?
C6 C5 H5A 119.7 . . ?
C1 C6 C5 119.82(18) . . ?
C1 C6 H6A 120.1 . . ?
C5 C6 H6A 120.1 . . ?
C8 C7 C12 118.14(15) . . ?
C8 C7 N1 120.77(14) . . ?
C12 C7 N1 121.09(15) . . ?
C9 C8 C7 120.98(17) . . ?
C9 C8 H8A 119.5 . . ?
C7 C8 H8A 119.5 . . ?
C8 C9 C10 120.45(17) . . ?
C8 C9 H9A 119.8 . . ?
C10 C9 H9A 119.8 . . ?
C11 C10 C9 119.19(17) . . ?
C11 C10 H10A 120.4 . . ?
C9 C10 H10A 120.4 . . ?
C12 C11 C10 120.70(18) . . ?
C12 C11 H11A 119.7 . . ?
C10 C11 H11A 119.7 . . ?
C11 C12 C7 120.53(17) . . ?
C11 C12 H12A 119.7 . . ?
C7 C12 H12A 119.7 . . ?
C14 C13 C18 118.14(15) . . ?
C14 C13 N1 122.83(15) . . ?
C18 C13 N1 119.01(15) . . ?
C15 C14 C13 120.26(16) . . ?
C15 C14 H14A 119.9 . . ?
C13 C14 H14A 119.9 . . ?
C14 C15 C16 121.96(16) . . ?
C14 C15 H15A 119.0 . . ?
C16 C15 H15A 119.0 . . ?
C17 C16 C15 117.28(15) . . ?
C17 C16 C19 121.96(15) . . ?
C15 C16 C19 120.74(15) . . ?
C18 C17 C16 121.29(15) . . ?
C18 C17 H17A 119.4 . . ?
C16 C17 H17A 119.4 . . ?
C17 C18 C13 121.07(15) . . ?
C17 C18 H18A 119.5 . . ?
C13 C18 H18A 119.5 . . ?
C20 C19 C16 128.78(16) . . ?
C20 C19 S2 110.08(13) . . ?
C16 C19 S2 121.10(13) . . ?
C19 C20 C21 113.48(17) . . ?
C19 C20 H20A 123.3 . . ?
C21 C20 H20A 123.3 . . ?
C22 C21 C20 113.71(16) . . ?
C22 C21 H21A 123.1 . . ?
C20 C21 H21A 123.1 . . ?
C21 C22 C24 126.88(16) . . ?
C21 C22 S2 110.27(13) . . ?
C24 C22 S2 122.56(14) . . ?
N2 C23 C24 125.02(17) . . ?
N2 C23 H23A 117.5 . . ?
C24 C23 H23A 117.5 . . ?
C23 C24 C25 116.29(17) . . ?
C23 C24 C22 122.50(16) . . ?
C25 C24 C22 121.01(17) . . ?
C26 C25 C24 119.54(18) . . ?
C26 C25 H25A 120.2 . . ?
C24 C25 H25A 120.2 . . ?
C25 C26 C27 119.67(17) . . ?
C25 C26 H26A 120.2 . . ?
C27 C26 H26A 120.2 . . ?
N2 C27 C26 121.95(17) . . ?
N2 C27 C28 116.51(16) . . ?
C26 C27 C28 121.41(16) . . ?
N3 C28 C29 121.56(16) . . ?
N3 C28 C27 117.01(16) . . ?
C29 C28 C27 121.39(15) . . ?
C30 C29 C28 119.63(16) . . ?
C30 C29 H29A 120.2 . . ?
C28 C29 H29A 120.2 . . ?
C29 C30 C31 119.85(17) . . ?
C29 C30 H30A 120.1 . . ?
C31 C30 H30A 120.1 . . ?
C32 C31 C30 116.00(16) . . ?
C32 C31 C33 122.06(15) . . ?
C30 C31 C33 121.93(16) . . ?
N3 C32 C31 125.17(16) . . ?
N3 C32 H32A 117.4 . . ?
C31 C32 H32A 117.4 . . ?
C34 C33 C31 128.43(15) . . ?
C34 C33 S1 109.71(13) . . ?
C31 C33 S1 121.86(13) . . ?
C33 C34 C35 113.81(16) . . ?
C33 C34 H34A 123.1 . . ?
C35 C34 H34A 123.1 . . ?
C36 C35 C34 114.09(17) . . ?
C36 C35 H35A 123.0 . . ?
C34 C35 H35A 123.0 . . ?
C35 C36 C37 128.72(16) . . ?
C35 C36 S1 109.66(13) . . ?
C37 C36 S1 121.63(12) . . ?
C38 C37 C42 117.55(15) . . ?
C38 C37 C36 121.90(15) . . ?
C42 C37 C36 120.55(15) . . ?
C39 C38 C37 121.06(16) . . ?
C39 C38 H38A 119.5 . . ?
C37 C38 H38A 119.5 . . ?
C38 C39 C40 120.91(15) . . ?
C38 C39 H39A 119.5 . . ?
C40 C39 H39A 119.5 . . ?
C39 C40 C41 118.77(15) . . ?
C39 C40 N4 120.61(15) . . ?
C41 C40 N4 120.61(16) . . ?
C42 C41 C40 120.18(17) . . ?
C42 C41 H41A 119.9 . . ?
C40 C41 H41A 119.9 . . ?
C41 C42 C37 121.51(16) . . ?
C41 C42 H42A 119.2 . . ?
C37 C42 H42A 119.2 . . ?
C48 C43 C44 118.96(16) . . ?
C48 C43 N4 120.20(15) . . ?
C44 C43 N4 120.83(15) . . ?
C45 C44 C43 120.00(16) . . ?
C45 C44 H44A 120.0 . . ?
C43 C44 H44A 120.0 . . ?
C46 C45 C44 120.98(17) . . ?
C46 C45 H45A 119.5 . . ?
C44 C45 H45A 119.5 . . ?
C45 C46 C47 119.02(17) . . ?
C45 C46 H46A 120.5 . . ?
C47 C46 H46A 120.5 . . ?
C46 C47 C48 120.87(18) . . ?
C46 C47 H47A 119.6 . . ?
C48 C47 H47A 119.6 . . ?
C47 C48 C43 120.00(17) . . ?
C47 C48 H48A 120.0 . . ?
C43 C48 H48A 120.0 . . ?
C50 C49 C54 118.95(17) . . ?
C50 C49 N4 120.91(16) . . ?
C54 C49 N4 120.15(16) . . ?
C51 C50 C49 120.28(19) . . ?
C51 C50 H50A 119.9 . . ?
C49 C50 H50A 119.9 . . ?
C52 C51 C50 121.0(2) . . ?
C52 C51 H51A 119.5 . . ?
C50 C51 H51A 119.5 . . ?
C51 C52 C53 118.95(18) . . ?
C51 C52 H52A 120.5 . . ?
C53 C52 H52A 120.5 . . ?
C54 C53 C52 120.75(19) . . ?
C54 C53 H53A 119.6 . . ?
C52 C53 H53A 119.6 . . ?
C53 C54 C49 120.07(18) . . ?
C53 C54 H54A 120.0 . . ?
C49 C54 H54A 120.0 . . ?
C13 N1 C7 122.09(13) . . ?
C13 N1 C1 117.68(13) . . ?
C7 N1 C1 120.05(13) . . ?
C23 N2 C27 117.30(17) . . ?
C32 N3 C28 117.79(16) . . ?
C40 N4 C49 120.08(13) . . ?
C40 N4 C43 119.16(14) . . ?
C49 N4 C43 119.89(14) . . ?
C36 S1 C33 92.74(8) . . ?
C22 S2 C19 92.45(9) . . ?

loop_
_geom_bond_atom_site_label_1
_geom_bond_atom_site_label_2
_geom_bond_distance
_geom_bond_site_symmetry_2
_geom_bond_publ_flag
C1 C6 1.390(3) . ?
C1 C2 1.392(2) . ?
C1 N1 1.435(2) . ?
C2 C3 1.390(2) . ?
C2 H2A 0.9300 . ?
C3 C4 1.383(3) . ?
C3 H3A 0.9300 . ?
C4 C5 1.385(3) . ?
C4 H4A 0.9300 . ?
C5 C6 1.393(2) . ?
C5 H5A 0.9300 . ?
C6 H6A 0.9300 . ?
C7 C8 1.392(2) . ?
C7 C12 1.400(2) . ?
C7 N1 1.417(2) . ?
C8 C9 1.379(3) . ?
C8 H8A 0.9300 . ?
C9 C10 1.385(3) . ?
C9 H9A 0.9300 . ?
C10 C11 1.383(3) . ?
C10 H10A 0.9300 . ?
C11 C12 1.380(3) . ?
C11 H11A 0.9300 . ?
C12 H12A 0.9300 . ?
C13 C14 1.396(2) . ?
C13 C18 1.398(2) . ?
C13 N1 1.417(2) . ?
C14 C15 1.384(2) . ?
C14 H14A 0.9300 . ?
C15 C16 1.398(2) . ?
C15 H15A 0.9300 . ?
C16 C17 1.394(2) . ?
C16 C19 1.470(2) . ?
C17 C18 1.382(2) . ?
C17 H17A 0.9300 . ?
C18 H18A 0.9300 . ?
C19 C20 1.367(2) . ?
C19 S2 1.7383(18) . ?
C20 C21 1.411(2) . ?
C20 H20A 0.9300 . ?
C21 C22 1.365(3) . ?
C21 H21A 0.9300 . ?
C22 C24 1.467(2) . ?
C22 S2 1.7310(17) . ?
C23 N2 1.333(2) . ?
C23 C24 1.395(3) . ?
C23 H23A 0.9300 . ?
C24 C25 1.396(2) . ?
C25 C26 1.377(3) . ?
C25 H25A 0.9300 . ?
C26 C27 1.387(3) . ?
C26 H26A 0.9300 . ?
C27 N2 1.349(2) . ?
C27 C28 1.479(3) . ?
C28 N3 1.347(2) . ?
C28 C29 1.397(3) . ?
C29 C30 1.373(3) . ?
C29 H29A 0.9300 . ?
C30 C31 1.403(2) . ?
C30 H30A 0.9300 . ?
C31 C32 1.394(2) . ?
C31 C33 1.456(2) . ?
C32 N3 1.330(2) . ?
C32 H32A 0.9300 . ?
C33 C34 1.364(2) . ?
C33 S1 1.7369(16) . ?
C34 C35 1.404(3) . ?
C34 H34A 0.9300 . ?
C35 C36 1.365(2) . ?
C35 H35A 0.9300 . ?
C36 C37 1.468(2) . ?
C36 S1 1.7333(17) . ?
C37 C38 1.398(2) . ?
C37 C42 1.403(2) . ?
C38 C39 1.385(2) . ?
C38 H38A 0.9300 . ?
C39 C40 1.386(2) . ?
C39 H39A 0.9300 . ?
C40 C41 1.400(2) . ?
C40 N4 1.417(2) . ?
C41 C42 1.381(2) . ?
C41 H41A 0.9300 . ?
C42 H42A 0.9300 . ?
C43 C48 1.394(2) . ?
C43 C44 1.394(2) . ?
C43 N4 1.425(2) . ?
C44 C45 1.386(3) . ?
C44 H44A 0.9300 . ?
C45 C46 1.380(3) . ?
C45 H45A 0.9300 . ?
C46 C47 1.380(3) . ?
C46 H46A 0.9300 . ?
C47 C48 1.388(3) . ?
C47 H47A 0.9300 . ?
C48 H48A 0.9300 . ?
C49 C50 1.388(3) . ?
C49 C54 1.394(2) . ?
C49 N4 1.424(2) . ?
C50 C51 1.382(3) . ?
C50 H50A 0.9300 . ?
C51 C52 1.377(3) . ?
C51 H51A 0.9300 . ?
C52 C53 1.386(3) . ?
C52 H52A 0.9300 . ?
C53 C54 1.384(3) . ?
C53 H53A 0.9300 . ?
C54 H54A 0.9300 . ?

loop_
_cod_related_entry_id
_cod_related_entry_database
_cod_related_entry_code
1 ChemSpider 26945333
